data_4100747
loop_
_publ_author_name
'J\'er\^ome Hannedouche'
'Guy J. Clarkson'
'Martin Wills'

_publ_section_title
;
A New Class of "Tethered" Ruthenium(II) Catalyst for Asymmetric
Transfer Hydrogenation Reactions
;
_journal_name_full 'Journal of the American Chemical Society'
_journal_page_first 986
_journal_page_last 987
_journal_paper_doi 10.1021/ja0392768
_journal_volume 126
_journal_year 2004
_chemical_formula_sum 'C22 H23 Cl N2 O2 Ru S'
_chemical_formula_weight 516.00
_space_group_IT_number 4
_symmetry_cell_setting monoclinic
_symmetry_space_group_name_Hall 'P 2yb'
_symmetry_space_group_name_H-M 'P 1 21 1'
_cell_angle_alpha 90.00
_cell_angle_beta 102.127(3)
_cell_angle_gamma 90.00
_cell_formula_units_Z 2
_cell_length_a 6.4552(8)
_cell_length_b 14.6777(18)
_cell_length_c 11.1916(14)
_cell_measurement_temperature 180(2)
_cell_volume 1036.7(2)
_diffrn_ambient_temperature 180(2)
_exptl_crystal_density_diffrn 1.653
_cod_original_sg_symbol_H-M 'P 21'
_cod_database_code 4100747

loop_
_symmetry_equiv_pos_as_xyz
'x, y, z'
'-x, y+1/2, -z'

loop_
_atom_site_label
_atom_site_type_symbol
_atom_site_fract_x
_atom_site_fract_y
_atom_site_fract_z
_atom_site_U_iso_or_equiv
_atom_site_adp_type
_atom_site_occupancy
_atom_site_symmetry_multiplicity
_atom_site_calc_flag
_atom_site_refinement_flags
_atom_site_disorder_assembly
_atom_site_disorder_group
Ru1 Ru 0.54286(4) -0.414708(17) 0.55932(2) 0.01766(9) Uani 1 1 d . . .
Cl1 Cl 0.17733(14) -0.46845(7) 0.48227(9) 0.0267(2) Uani 1 1 d . . .
N1 N 0.6278(6) -0.5013(2) 0.4267(3) 0.0166(7) Uani 1 1 d D . .
H1A H 0.615(6) -0.5546(17) 0.454(4) 0.025 Uiso 1 1 d D . .
H1B H 0.758(6) -0.488(3) 0.429(4) 0.025 Uiso 1 1 d . . .
C2 C 0.5014(6) -0.4805(3) 0.3020(4) 0.0142(9) Uani 1 1 d . . .
H2A H 0.3525 -0.5007 0.2990 0.017 Uiso 1 1 calc R . .
C3 C 0.4980(6) -0.3775(3) 0.2830(4) 0.0160(10) Uani 1 1 d . . .
H3A H 0.6288 -0.3594 0.2543 0.019 Uiso 1 1 calc R . .
O5B O 0.5792(5) -0.19364(18) 0.2926(3) 0.0347(7) Uani 1 1 d . . .
O5A O 0.4366(5) -0.1800(2) 0.4796(3) 0.0377(8) Uani 1 1 d . . .
N4 N 0.5011(5) -0.3329(2) 0.4021(3) 0.0212(7) Uani 1 1 d . . .
S5 S 0.56837(17) -0.22881(7) 0.41228(9) 0.0258(2) Uani 1 1 d . . .
C6 C 0.8294(7) -0.2210(4) 0.5021(4) 0.0395(12) Uani 1 1 d . . .
H6A H 0.9171 -0.2704 0.4783 0.047 Uiso 1 1 calc R . .
H6B H 0.8925 -0.1621 0.4854 0.047 Uiso 1 1 calc R . .
C7 C 0.8334(8) -0.2282(4) 0.6381(4) 0.0441(12) Uani 1 1 d . . .
H7A H 0.9816 -0.2216 0.6838 0.053 Uiso 1 1 calc R . .
H7B H 0.7508 -0.1770 0.6620 0.053 Uiso 1 1 calc R . .
C8 C 0.7457(7) -0.3160(3) 0.6752(4) 0.0271(11) Uani 1 1 d . . .
C9 C 0.5466(7) -0.3197(3) 0.7110(4) 0.0284(12) Uani 1 1 d . . .
H9A H 0.4519 -0.2651 0.6978 0.034 Uiso 1 1 calc R . .
C10 C 0.4653(6) -0.4027(4) 0.7394(3) 0.0343(12) Uani 1 1 d . . .
H10A H 0.3131 -0.4058 0.7456 0.041 Uiso 1 1 calc R . .
C11 C 0.5769(10) -0.4849(4) 0.7351(4) 0.0390(14) Uani 1 1 d . . .
H11A H 0.5053 -0.5448 0.7402 0.047 Uiso 1 1 calc R . .
C12 C 0.7721(9) -0.4812(4) 0.6988(4) 0.0403(15) Uani 1 1 d . . .
H12A H 0.8381 -0.5392 0.6785 0.048 Uiso 1 1 calc R . .
C13 C 0.8571(6) -0.3978(4) 0.6698(4) 0.0316(13) Uani 1 1 d . . .
H13A H 0.9815 -0.3981 0.6295 0.038 Uiso 1 1 calc R . .
C14 C 0.5826(6) -0.5320(2) 0.2019(3) 0.0171(8) Uani 1 1 d . . .
C15 C 0.7811(6) -0.5151(3) 0.1787(4) 0.0235(9) Uani 1 1 d . . .
H15A H 0.8745 -0.4750 0.2308 0.028 Uiso 1 1 calc R . .
C16 C 0.8461(7) -0.5552(3) 0.0818(4) 0.0301(10) Uani 1 1 d . . .
H16A H 0.9825 -0.5421 0.0669 0.036 Uiso 1 1 calc R . .
C17 C 0.7125(7) -0.6148(3) 0.0058(4) 0.0313(10) Uani 1 1 d . . .
H17A H 0.7561 -0.6425 -0.0617 0.038 Uiso 1 1 calc R . .
C18 C 0.5172(7) -0.6333(3) 0.0292(4) 0.0351(11) Uani 1 1 d . . .
H18A H 0.4257 -0.6747 -0.0217 0.042 Uiso 1 1 calc R . .
C19 C 0.4515(6) -0.5923(3) 0.1260(4) 0.0238(9) Uani 1 1 d . . .
H19A H 0.3150 -0.6056 0.1408 0.029 Uiso 1 1 calc R . .
C20 C 0.3047(6) -0.3500(2) 0.1858(3) 0.0184(8) Uani 1 1 d . . .
C21 C 0.3037(6) -0.3645(3) 0.0635(4) 0.0276(9) Uani 1 1 d . . .
H21A H 0.4248 -0.3895 0.0397 0.033 Uiso 1 1 calc R . .
C22 C 0.1239(7) -0.3423(3) -0.0247(4) 0.0371(11) Uani 1 1 d . . .
H22A H 0.1228 -0.3532 -0.1085 0.044 Uiso 1 1 calc R . .
C23 C -0.0508(7) -0.3052(3) 0.0074(4) 0.0331(11) Uani 1 1 d . . .
H23A H -0.1735 -0.2915 -0.0533 0.040 Uiso 1 1 calc R . .
C24 C -0.0470(7) -0.2879(3) 0.1286(4) 0.0286(10) Uani 1 1 d . . .
H24A H -0.1656 -0.2598 0.1513 0.034 Uiso 1 1 calc R . .
C25 C 0.1284(6) -0.3109(3) 0.2176(4) 0.0236(9) Uani 1 1 d . . .
H25A H 0.1279 -0.2999 0.3012 0.028 Uiso 1 1 calc R . .

loop_
_atom_site_aniso_label
_atom_site_aniso_U_11
_atom_site_aniso_U_22
_atom_site_aniso_U_33
_atom_site_aniso_U_23
_atom_site_aniso_U_13
_atom_site_aniso_U_12
Ru1 0.01904(14) 0.02112(15) 0.01115(13) -0.00312(19) -0.00060(9) 0.00311(19)
Cl1 0.0192(5) 0.0392(6) 0.0215(5) -0.0045(5) 0.0039(4) 0.0000(4)
N1 0.0165(17) 0.0184(17) 0.0137(17) 0.0009(14) 0.0002(14) -0.0030(14)
C2 0.0157(19) 0.011(2) 0.015(2) -0.0004(17) 0.0001(16) 0.0026(15)
C3 0.019(2) 0.015(2) 0.013(2) -0.0038(16) 0.0009(16) 0.0015(15)
O5B 0.056(2) 0.0214(15) 0.0251(16) 0.0033(13) 0.0040(15) -0.0068(14)
O5A 0.057(2) 0.0191(16) 0.0376(19) -0.0153(14) 0.0120(17) 0.0049(14)
N4 0.031(2) 0.0148(17) 0.0166(17) -0.0023(14) 0.0011(15) 0.0038(15)
S5 0.0381(6) 0.0158(5) 0.0222(5) -0.0051(4) 0.0031(5) -0.0014(4)
C6 0.043(3) 0.041(3) 0.032(3) -0.003(2) 0.002(2) -0.021(2)
C7 0.051(3) 0.051(3) 0.026(2) -0.003(2) -0.002(2) -0.022(2)
C8 0.028(2) 0.038(3) 0.014(2) -0.009(2) -0.0020(19) -0.007(2)
C9 0.022(2) 0.040(3) 0.020(2) -0.009(2) -0.0025(19) 0.013(2)
C10 0.0308(19) 0.057(4) 0.0147(17) -0.008(3) 0.0047(15) -0.004(3)
C11 0.064(4) 0.036(3) 0.010(2) 0.005(2) -0.008(2) -0.011(3)
C12 0.056(4) 0.037(3) 0.017(2) -0.009(2) -0.016(2) 0.023(3)
C13 0.0261(19) 0.049(4) 0.0154(18) -0.014(2) -0.0062(15) 0.007(2)
C14 0.027(2) 0.0137(18) 0.0085(18) -0.0002(15) -0.0009(16) -0.0009(15)
C15 0.020(2) 0.026(2) 0.023(2) -0.0051(18) 0.0007(17) 0.0009(16)
C16 0.028(2) 0.031(2) 0.034(3) 0.003(2) 0.013(2) 0.0089(19)
C17 0.052(3) 0.027(2) 0.018(2) -0.0023(18) 0.014(2) 0.012(2)
C18 0.045(3) 0.035(3) 0.023(2) -0.0156(18) 0.003(2) -0.006(2)
C19 0.027(2) 0.021(2) 0.023(2) -0.0071(17) 0.0051(18) -0.0083(17)
C20 0.0198(19) 0.0176(19) 0.0154(19) 0.0011(16) -0.0018(16) -0.0009(16)
C21 0.033(2) 0.029(2) 0.020(2) -0.0006(18) 0.0044(19) 0.0062(18)
C22 0.051(3) 0.038(3) 0.017(2) 0.001(2) -0.004(2) 0.004(2)
C23 0.026(2) 0.039(3) 0.028(2) 0.002(2) -0.0079(19) 0.004(2)
C24 0.024(2) 0.031(2) 0.029(2) 0.015(2) 0.002(2) 0.0044(18)
C25 0.027(2) 0.024(2) 0.019(2) 0.0051(17) 0.0033(18) 0.0028(17)

loop_
_geom_bond_atom_site_label_1
_geom_bond_atom_site_label_2
_geom_bond_distance
_geom_bond_site_symmetry_2
_geom_bond_publ_flag
Ru1 N4 2.100(3) . ?
Ru1 N1 2.112(3) . ?
Ru1 C12 2.147(5) . ?
Ru1 C13 2.156(4) . ?
Ru1 C10 2.183(4) . ?
Ru1 C8 2.187(4) . ?
Ru1 C11 2.191(5) . ?
Ru1 C9 2.193(5) . ?
Ru1 Cl1 2.4655(10) . ?
N1 C2 1.492(5) . ?
N1 H1A 0.851(19) . ?
N1 H1B 0.85(4) . ?
C2 C3 1.526(5) . ?
C2 C14 1.532(5) . ?
C2 H2A 1.0000 . ?
C3 N4 1.482(5) . ?
C3 C20 1.528(5) . ?
C3 H3A 1.0000 . ?
O5B S5 1.450(3) . ?
O5A S5 1.440(3) . ?
N4 S5 1.586(3) . ?
S5 C6 1.775(4) . ?
C6 C7 1.520(6) . ?
C6 H6A 0.9900 . ?
C6 H6B 0.9900 . ?
C7 C8 1.501(7) . ?
C7 H7A 0.9900 . ?
C7 H7B 0.9900 . ?
C8 C13 1.407(6) . ?
C8 C9 1.425(6) . ?
C9 C10 1.389(8) . ?
C9 H9A 1.0000 . ?
C10 C11 1.412(8) . ?
C10 H10A 1.0000 . ?
C11 C12 1.404(8) . ?
C11 H11A 1.0000 . ?
C12 C13 1.407(7) . ?
C12 H12A 1.0000 . ?
C13 H13A 1.0000 . ?
C14 C15 1.382(5) . ?
C14 C19 1.385(5) . ?
C15 C16 1.375(6) . ?
C15 H15A 0.9500 . ?
C16 C17 1.387(6) . ?
C16 H16A 0.9500 . ?
C17 C18 1.367(6) . ?
C17 H17A 0.9500 . ?
C18 C19 1.382(6) . ?
C18 H18A 0.9500 . ?
C19 H19A 0.9500 . ?
C20 C21 1.384(5) . ?
C20 C25 1.386(5) . ?
C21 C22 1.395(6) . ?
C21 H21A 0.9500 . ?
C22 C23 1.367(6) . ?
C22 H22A 0.9500 . ?
C23 C24 1.374(6) . ?
C23 H23A 0.9500 . ?
C24 C25 1.384(5) . ?
C24 H24A 0.9500 . ?
C25 H25A 0.9500 . ?
